data_7027448
loop_
_publ_author_name
'Co\,sar, Sultan'
'Janik, Matthias B. L.'
'Flock, Matthias'
'Freisinger, Eva'
'Farkas, Etelka'
'Lippert, Bernhard'

_publ_section_title
;
 Mono- and di-nuclear complexes of (trpy)MII (M = Pd, Pt) with the model 
 nucleobase 1-methylcytosine. Crystal structure and NMR solution studies
;
_journal_issue 14
_journal_name_full 'Journal of the Chemical Society, Dalton Transactions'
_journal_page_first 2329
_journal_paper_doi 10.1039/a902862e
_journal_year 1999
_chemical_formula_sum 'C35 H30 Cl3 N9 O14 Pd2'
_chemical_formula_weight 1119.83
_chemical_name_systematic ?
_space_group_IT_number 14
_symmetry_cell_setting monoclinic
_symmetry_space_group_name_Hall '-P 2ybc'
_symmetry_space_group_name_H-M 'P 1 21/c 1'
_atom_sites_solution_hydrogens geom
_atom_sites_solution_primary patterson
_atom_sites_solution_secondary difmap
_audit_creation_method SHELXL
_cell_angle_alpha 90.00
_cell_angle_beta 100.95(3)
_cell_angle_gamma 90.00
_cell_formula_units_Z 4
_cell_length_a 14.309(3)
_cell_length_b 10.961(2)
_cell_length_c 25.975(5)
_cell_measurement_reflns_used 11271
_cell_measurement_temperature 293(2)
_cell_measurement_theta_max 23.81
_cell_measurement_theta_min 4.66
_cell_volume 3999.8(14)
_computing_cell_refinement 'DENZO, SCALEPACK (Otwinowski, Minor, 1997)'
_computing_data_collection 'KappaCCD (Nonius BV, Netherlands)'
_computing_data_reduction 'DENZO, SCALEPACK (Otwinowski, Minor, 1997)'
_computing_molecular_graphics 'Siemens SHELXTL-PLUS(VMS)'
_computing_publication_material SHELXL-93
_computing_structure_refinement 'SHELXL-93 (Sheldrick, 1993)'
_computing_structure_solution 'SHELXS-86 (Sheldrick, 1990)'
_diffrn_ambient_temperature 293(2)
_diffrn_detector_area_resol_mean '19 vertical, 18 horizontal'
_diffrn_measurement_device Enraf-Nonius-KappaCCD
_diffrn_measurement_method
;
360 frames via \w-rotation (\D\w\=1\%) and two times 22s per frame
;
_diffrn_radiation_monochromator graphite
_diffrn_radiation_source 'fine-focus sealed tube'
_diffrn_radiation_type MoK\a
_diffrn_radiation_wavelength 0.71069
_diffrn_reflns_av_R_equivalents 0.0486
_diffrn_reflns_av_sigmaI/netI 0.0979
_diffrn_reflns_limit_h_max 16
_diffrn_reflns_limit_h_min -16
_diffrn_reflns_limit_k_max 12
_diffrn_reflns_limit_k_min 0
_diffrn_reflns_limit_l_max 29
_diffrn_reflns_limit_l_min -29
_diffrn_reflns_number 11271
_diffrn_reflns_theta_max 23.81
_diffrn_reflns_theta_min 4.66
_exptl_absorpt_coefficient_mu 1.181
_exptl_absorpt_correction_T_max 0.7567
_exptl_absorpt_correction_T_min 0.6127
_exptl_absorpt_correction_type SCALEPACK
_exptl_crystal_colour 'reddish brown'
_exptl_crystal_density_diffrn 1.860
_exptl_crystal_description cube
_exptl_crystal_F_000 2232
_exptl_crystal_size_max 0.463
_exptl_crystal_size_mid 0.275
_exptl_crystal_size_min 0.250
_refine_diff_density_max 0.832
_refine_diff_density_min -0.429
_refine_diff_density_rms 0.080
_refine_ls_extinction_coef 0.00004(13)
_refine_ls_extinction_expression Fc^*^=kFc[1+0.001xFc^2^\l^3^/sin(2\q)]^-1/4^
_refine_ls_extinction_method SHELXL
_refine_ls_goodness_of_fit_all 0.864
_refine_ls_goodness_of_fit_obs 1.092
_refine_ls_hydrogen_treatment 'refU, except H4 refall'
_refine_ls_matrix_type full
_refine_ls_number_parameters 428
_refine_ls_number_reflns 5830
_refine_ls_number_restraints 0
_refine_ls_restrained_S_all 0.898
_refine_ls_restrained_S_obs 1.092
_refine_ls_R_factor_all 0.1087
_refine_ls_R_factor_obs 0.0439
_refine_ls_shift/esd_max 1.331
_refine_ls_shift/esd_mean 0.055
_refine_ls_structure_factor_coef Fsqd
_refine_ls_weighting_details 'w=1/[\s^2^(Fo^2^)+(0.0553P)^2^+0.0000P] where P=(Fo^2^+2Fc^2^)/3'
_refine_ls_weighting_scheme calc
_refine_ls_wR_factor_all 0.1137
_refine_ls_wR_factor_obs 0.0954
_reflns_number_observed 2980
_reflns_number_total 5838
_reflns_observed_criterion >2sigma(I)
_cod_data_source_file 902862Esup1.cif
_cod_data_source_block 2b
_cod_depositor_comments
;
The following automatic conversions were performed:

'_refine_ls_weighting_scheme' value 'calc
w=1/[\s^2^(Fo^2^)+(0.0553P)^2^+0.0000P] where P=(Fo^2^+2Fc^2^)/3' was
changed to 'calc'. New tag '_refine_ls_weighting_details' was
created. The value of the new tag was set to
'w=1/[\s^2^(Fo^2^)+(0.0553P)^2^+0.0000P] where P=(Fo^2^+2Fc^2^)/3'.

Automatic conversion script
Id: cif_fix_values 3143 2015-03-26 13:38:13Z robertas 
;
_cod_original_sg_symbol_H-M P2(1)/c
_cod_database_code 7027448

loop_
_symmetry_equiv_pos_as_xyz
'x, y, z'
'-x, y+1/2, -z+1/2'
'-x, -y, -z'
'x, -y-1/2, z-1/2'

loop_
_atom_site_aniso_label
_atom_site_aniso_U_11
_atom_site_aniso_U_22
_atom_site_aniso_U_33
_atom_site_aniso_U_23
_atom_site_aniso_U_13
_atom_site_aniso_U_12
Pd1 0.0416(3) 0.0493(4) 0.0458(3) 0.0002(3) 0.0153(2) 0.0021(3)
Pd2 0.0517(4) 0.0590(4) 0.0580(4) -0.0083(3) 0.0162(3) -0.0043(3)
C1 0.099(7) 0.079(6) 0.072(5) -0.030(5) 0.037(5) -0.004(5)
O2 0.050(3) 0.070(4) 0.079(3) -0.022(3) 0.019(3) -0.007(3)
N4 0.045(4) 0.080(5) 0.066(4) -0.014(4) 0.022(4) -0.013(4)
C21B 0.093(7) 0.077(7) 0.099(7) 0.010(6) 0.006(6) 0.009(5)
C21C 0.125(10) 0.099(9) 0.078(7) 0.026(7) -0.015(7) -0.017(8)
C21D 0.091(7) 0.086(7) 0.070(6) -0.007(5) 0.014(5) -0.023(6)
C22A 0.060(5) 0.076(6) 0.060(5) -0.027(5) 0.017(4) -0.020(5)
C22B 0.086(7) 0.115(9) 0.074(6) -0.028(6) 0.038(6) -0.032(6)
C22C 0.092(8) 0.118(10) 0.136(10) -0.061(8) 0.070(8) -0.021(7)
C22D 0.074(7) 0.077(7) 0.148(10) -0.033(7) 0.044(7) -0.002(5)
C22E 0.051(5) 0.059(6) 0.102(7) -0.026(5) 0.019(5) -0.008(4)
C23A 0.055(5) 0.048(6) 0.108(7) 0.002(5) 0.008(5) -0.008(5)
C23B 0.077(7) 0.061(8) 0.156(11) -0.017(7) 0.004(7) -0.007(6)
C23C 0.114(10) 0.069(8) 0.172(13) 0.035(9) -0.028(9) 0.005(8)
C23D 0.097(9) 0.104(10) 0.110(9) 0.027(8) 0.001(7) -0.035(7)
C23E 0.068(6) 0.063(7) 0.105(7) 0.007(5) -0.001(5) -0.019(5)
Cl1 0.074(2) 0.080(2) 0.130(2) 0.004(2) -0.004(2) -0.009(2)
O11 0.102(5) 0.136(7) 0.137(6) -0.010(5) -0.005(4) 0.040(5)
O12 0.115(6) 0.134(7) 0.150(6) -0.057(5) 0.000(5) -0.032(5)
O13 0.142(7) 0.213(9) 0.178(8) -0.007(7) 0.080(7) 0.008(7)
O14 0.118(6) 0.135(7) 0.202(8) 0.085(6) 0.017(5) -0.025(5)
Cl2 0.080(2) 0.096(2) 0.087(2) -0.0141(14) 0.0297(13) -0.0139(14)
Cl3 0.090(2) 0.076(2) 0.072(2) 0.0051(13) 0.0293(15) 0.0107(15)
O31 0.136(6) 0.212(9) 0.096(5) 0.021(5) 0.022(5) 0.060(6)
O32 0.100(9) 0.082(10) 0.095(8) 0.010(8) 0.019(7) -0.047(7)
O33 0.099(9) 0.073(8) 0.067(7) -0.009(5) 0.031(7) -0.005(7)
O34 0.192(17) 0.070(9) 0.107(13) 0.031(9) 0.093(13) 0.037(9)

loop_
_atom_site_label
_atom_site_type_symbol
_atom_site_fract_x
_atom_site_fract_y
_atom_site_fract_z
_atom_site_U_iso_or_equiv
_atom_site_thermal_displace_type
_atom_site_occupancy
_atom_site_calc_flag
_atom_site_refinement_flags
_atom_site_disorder_group
Pd1 Pd 0.31307(3) 0.56446(5) 0.43186(2) 0.0447(2) Uani 1 d . .
Pd2 Pd 0.14409(4) 0.43169(6) 0.36692(2) 0.0555(2) Uani 1 d . .
N1 N 0.1737(4) 0.7798(5) 0.5266(2) 0.0538(15) Uiso 1 d . .
C1 C 0.2079(6) 0.8743(7) 0.5645(3) 0.081(3) Uani 1 d . .
H1A H 0.2535(24) 0.9242(25) 0.5515(8) 0.095(5) Uiso 1 calc R .
H1B H 0.2375(27) 0.8375(7) 0.5971(6) 0.095(5) Uiso 1 calc R .
H1C H 0.1554(8) 0.9239(24) 0.5700(13) 0.095(5) Uiso 1 calc R .
C2 C 0.2363(5) 0.7321(6) 0.4966(3) 0.049(2) Uiso 1 d . .
O2 O 0.3167(3) 0.7742(4) 0.5013(2) 0.0659(14) Uani 1 d . .
N3 N 0.2048(4) 0.6388(5) 0.4638(2) 0.0425(13) Uiso 1 d . .
C4 C 0.1142(5) 0.5950(6) 0.4563(3) 0.052(2) Uiso 1 d . .
N4 N 0.0864(5) 0.5052(6) 0.4239(2) 0.062(2) Uani 1 d . .
H4 H 0.0339(47) 0.4822(60) 0.4263(25) 0.051(23) Uiso 1 d . .
C5 C 0.0505(5) 0.6519(6) 0.4867(3) 0.055(2) Uiso 1 d . .
H5 H -0.0125(5) 0.6267(6) 0.4829(3) 0.095(5) Uiso 1 calc R .
C6 C 0.0834(5) 0.7387(6) 0.5194(2) 0.057(2) Uiso 1 d . .
H6 H 0.0423(5) 0.7743(6) 0.5388(2) 0.095(5) Uiso 1 calc R .
N11 N 0.3067(4) 0.6693(5) 0.3667(2) 0.0485(14) Uiso 1 d . .
C11A C 0.2547(5) 0.7702(7) 0.3532(3) 0.055(2) Uiso 1 d . .
H11A H 0.2153(5) 0.7980(7) 0.3754(3) 0.095(5) Uiso 1 calc R .
C11B C 0.2575(5) 0.8344(7) 0.3078(3) 0.063(2) Uiso 1 d . .
H11B H 0.2211(5) 0.9044(7) 0.2994(3) 0.095(5) Uiso 1 calc R .
C11C C 0.3162(5) 0.7917(7) 0.2748(3) 0.062(2) Uiso 1 d . .
H11C H 0.3178(5) 0.8315(7) 0.2433(3) 0.095(5) Uiso 1 calc R .
C11D C 0.3718(5) 0.6909(7) 0.2887(3) 0.061(2) Uiso 1 d . .
H11D H 0.4128(5) 0.6639(7) 0.2673(3) 0.095(5) Uiso 1 calc R .
C11E C 0.3670(5) 0.6295(6) 0.3344(3) 0.051(2) Uiso 1 d . .
N12 N 0.4107(4) 0.4831(5) 0.4011(2) 0.0481(14) Uiso 1 d . .
C12A C 0.4229(5) 0.5215(6) 0.3536(2) 0.047(2) Uiso 1 d . .
C12B C 0.4869(5) 0.4545(6) 0.3285(3) 0.059(2) Uiso 1 d . .
H12B H 0.4976(5) 0.4768(6) 0.2956(3) 0.095(5) Uiso 1 calc R .
C12C C 0.5321(5) 0.3560(7) 0.3546(3) 0.064(2) Uiso 1 d . .
H12C H 0.5739(5) 0.3112(7) 0.3386(3) 0.095(5) Uiso 1 calc R .
C12D C 0.5184(5) 0.3209(7) 0.4029(3) 0.061(2) Uiso 1 d . .
H12D H 0.5507(5) 0.2543(7) 0.4200(3) 0.095(5) Uiso 1 calc R .
C12E C 0.4551(5) 0.3873(6) 0.4260(3) 0.048(2) Uiso 1 d . .
N13 N 0.3606(4) 0.4421(5) 0.4892(2) 0.0469(13) Uiso 1 d . .
C13A C 0.4298(5) 0.3661(6) 0.4784(2) 0.051(2) Uiso 1 d . .
C13B C 0.4708(5) 0.2791(7) 0.5132(3) 0.063(2) Uiso 1 d . .
H13B H 0.5179(5) 0.2284(7) 0.5049(3) 0.095(5) Uiso 1 calc R .
C13C C 0.4420(6) 0.2668(7) 0.5607(3) 0.074(2) Uiso 1 d . .
H13C H 0.4682(6) 0.2071(7) 0.5846(3) 0.095(5) Uiso 1 calc R .
C13D C 0.3742(5) 0.3445(7) 0.5717(3) 0.062(2) Uiso 1 d . .
H13D H 0.3550(5) 0.3386(7) 0.6039(3) 0.095(5) Uiso 1 calc R .
C13E C 0.3337(5) 0.4309(7) 0.5365(2) 0.054(2) Uiso 1 d . .
H13E H 0.2873(5) 0.4826(7) 0.5449(2) 0.095(5) Uiso 1 calc R .
N21 N 0.0981(4) 0.5567(6) 0.3110(2) 0.063(2) Uiso 1 d . .
C21A C 0.0404(6) 0.6512(8) 0.3137(3) 0.077(2) Uiso 1 d . .
H21A H 0.0165(6) 0.6634(8) 0.3441(3) 0.095(5) Uiso 1 calc R .
C21B C 0.0157(6) 0.7307(9) 0.2726(4) 0.091(3) Uani 1 d . .
H21B H -0.0245(6) 0.7961(9) 0.2753(4) 0.095(5) Uiso 1 calc R .
C21C C 0.0501(8) 0.7133(11) 0.2282(4) 0.105(3) Uani 1 d . .
H21C H 0.0353(8) 0.7681(11) 0.2005(4) 0.095(5) Uiso 1 calc R .
C21D C 0.1066(7) 0.6156(10) 0.2242(3) 0.083(3) Uani 1 d . .
H21D H 0.1288(7) 0.6023(10) 0.1933(3) 0.095(5) Uiso 1 calc R .
C21E C 0.1315(5) 0.5356(7) 0.2657(3) 0.062(2) Uiso 1 d . .
N22 N 0.2006(4) 0.3652(6) 0.3113(2) 0.057(2) Uiso 1 d . .
C22A C 0.1911(5) 0.4273(8) 0.2668(3) 0.064(2) Uani 1 d . .
C22B C 0.2338(7) 0.3812(10) 0.2265(3) 0.089(3) Uani 1 d . .
H22B H 0.2278(7) 0.4218(10) 0.1946(3) 0.095(5) Uiso 1 calc R .
C22C C 0.2841(8) 0.2760(12) 0.2353(5) 0.109(4) Uani 1 d . .
H22C H 0.3128(8) 0.2449(12) 0.2088(5) 0.095(5) Uiso 1 calc R .
C22D C 0.2944(6) 0.2132(9) 0.2822(5) 0.096(3) Uani 1 d . .
H22D H 0.3284(6) 0.1405(9) 0.2875(5) 0.095(5) Uiso 1 calc R .
C22E C 0.2513(5) 0.2636(8) 0.3214(4) 0.070(2) Uani 1 d . .
N23 N 0.2030(4) 0.2808(6) 0.4029(3) 0.064(2) Uiso 1 d . .
C23A C 0.2526(6) 0.2144(8) 0.3736(4) 0.071(2) Uani 1 d . .
C23B C 0.2997(7) 0.1095(10) 0.3934(6) 0.100(3) Uani 1 d . .
H23B H 0.3335(7) 0.0647(10) 0.3726(6) 0.095(5) Uiso 1 calc R .
C23C C 0.2973(9) 0.0715(11) 0.4422(7) 0.126(5) Uani 1 d . .
H23C H 0.3290(9) 0.0008(11) 0.4554(7) 0.095(5) Uiso 1 calc R .
C23D C 0.2471(8) 0.1390(12) 0.4726(4) 0.106(4) Uani 1 d . .
H23D H 0.2454(8) 0.1160(12) 0.5069(4) 0.095(5) Uiso 1 calc R .
C23E C 0.1984(6) 0.2438(9) 0.4504(4) 0.081(3) Uani 1 d . .
H23E H 0.1620(6) 0.2880(9) 0.4699(4) 0.095(5) Uiso 1 calc R .
Cl1 Cl -0.0396(2) 0.4738(3) 0.11351(12) 0.0979(8) Uani 1 d . .
O11 O 0.0480(5) 0.4138(7) 0.1329(3) 0.129(2) Uani 1 d . .
O12 O -0.1030(5) 0.3995(7) 0.0819(3) 0.137(3) Uani 1 d . .
O13 O -0.0879(6) 0.4935(9) 0.1614(3) 0.171(4) Uani 1 d . .
O14 O -0.0238(5) 0.5875(8) 0.1006(3) 0.153(3) Uani 1 d . .
Cl2 Cl -0.1827(2) 0.4683(2) 0.35292(9) 0.0857(7) Uani 1 d . .
O21 O -0.1452(8) 0.5224(12) 0.4027(5) 0.102(4) Uiso 0.60 d P .
O21A O -0.1547(19) 0.5864(25) 0.3815(11) 0.185(11) Uiso 0.40 d P .
O22A O -0.1291(12) 0.4746(16) 0.3139(7) 0.142(2) Uiso 0.50 d P .
O23A O -0.1033(13) 0.3788(16) 0.3614(6) 0.142(2) Uiso 0.50 d P .
O22 O -0.1816(13) 0.5197(16) 0.3040(7) 0.142(2) Uiso 0.50 d P .
O23 O -0.2059(13) 0.3397(16) 0.3564(6) 0.142(2) Uiso 0.50 d P .
O24 O -0.2797(12) 0.5137(16) 0.3317(6) 0.142(2) Uiso 0.50 d P .
O24A O -0.2609(13) 0.4139(17) 0.3651(6) 0.142(2) Uiso 0.50 d P .
Cl3 Cl 0.5441(2) 0.9943(2) 0.33299(9) 0.0776(7) Uani 1 d . .
O31 O 0.4734(6) 1.0398(8) 0.2911(3) 0.148(3) Uani 1 d . .
O32 O 0.6239(11) 1.0739(14) 0.3273(6) 0.092(4) Uani 0.60 d P 1
O33 O 0.5256(9) 1.0231(10) 0.3840(4) 0.077(3) Uani 0.60 d P 1
O34 O 0.5700(15) 0.8698(15) 0.3330(7) 0.115(7) Uani 0.60 d P 1
O32A O 0.6310(35) 1.0347(38) 0.3430(15) 0.188(20) Uiso 0.40 d P 2
O33A O 0.4827(15) 0.9843(20) 0.3705(8) 0.101(8) Uiso 0.40 d P 2
O34A O 0.5486(25) 0.8807(32) 0.3126(11) 0.117(12) Uiso 0.40 d P 2
O1W O 0.1677(6) 0.2865(9) 0.0758(3) 0.186(4) Uiso 1 d . .

loop_
_atom_type_symbol
_atom_type_description
_atom_type_scat_dispersion_real
_atom_type_scat_dispersion_imag
_atom_type_scat_source
C C 0.0033 0.0016 'International Tables Vol C Tables 4.2.6.8 and 6.1.1.4'
H H 0.0000 0.0000 'International Tables Vol C Tables 4.2.6.8 and 6.1.1.4'
N N 0.0061 0.0033 'International Tables Vol C Tables 4.2.6.8 and 6.1.1.4'
O O 0.0106 0.0060 'International Tables Vol C Tables 4.2.6.8 and 6.1.1.4'
Cl Cl 0.1484 0.1585 'International Tables Vol C Tables 4.2.6.8 and 6.1.1.4'
Pd Pd -0.9988 1.0072 'International Tables Vol C Tables 4.2.6.8 and 6.1.1.4'

loop_
_geom_angle_atom_site_label_1
_geom_angle_atom_site_label_2
_geom_angle_atom_site_label_3
_geom_angle
N12 Pd1 N13 80.3(2)
N12 Pd1 N11 80.7(2)
N13 Pd1 N11 160.5(2)
N12 Pd1 N3 176.0(2)
N13 Pd1 N3 98.0(2)
N11 Pd1 N3 101.2(2)
N12 Pd1 Pd2 96.3(2)
N13 Pd1 Pd2 102.21(15)
N11 Pd1 Pd2 84.5(2)
N3 Pd1 Pd2 80.41(15)
N22 Pd2 N4 178.4(3)
N22 Pd2 N23 80.7(3)
N4 Pd2 N23 100.6(3)
N22 Pd2 N21 80.9(3)
N4 Pd2 N21 97.8(3)
N23 Pd2 N21 161.5(2)
N22 Pd2 Pd1 101.2(2)
N4 Pd2 Pd1 78.1(2)
N23 Pd2 Pd1 85.2(2)
N21 Pd2 Pd1 101.0(2)
C6 N1 C2 119.8(6)
C6 N1 C1 121.7(6)
C2 N1 C1 118.6(6)
N1 C1 H1A 109.4(4)
N1 C1 H1B 109.5(4)
H1A C1 H1B 109.5
N1 C1 H1C 109.5(4)
H1A C1 H1C 109.5
H1B C1 H1C 109.5
O2 C2 N3 122.8(6)
O2 C2 N1 119.6(6)
N3 C2 N1 117.6(6)
C2 N3 C4 123.4(6)
C2 N3 Pd1 111.6(4)
C4 N3 Pd1 124.9(4)
N4 C4 N3 121.5(6)
N4 C4 C5 121.8(7)
N3 C4 C5 116.7(6)
C4 N4 Pd2 131.6(5)
C4 N4 H4 110.9(48)
Pd2 N4 H4 117.1(48)
C6 C5 C4 118.8(7)
C6 C5 H5 120.6(4)
C4 C5 H5 120.6(4)
C5 C6 N1 123.6(7)
C5 C6 H6 118.2(4)
N1 C6 H6 118.2(4)
C11A N11 C11E 118.7(6)
C11A N11 Pd1 128.1(4)
C11E N11 Pd1 113.1(4)
N11 C11A C11B 122.5(6)
N11 C11A H11A 118.8(4)
C11B C11A H11A 118.7(4)
C11C C11B C11A 118.3(7)
C11C C11B H11B 120.8(5)
C11A C11B H11B 120.9(4)
C11D C11C C11B 119.9(7)
C11D C11C H11C 120.1(4)
C11B C11C H11C 120.1(5)
C11C C11D C11E 120.1(6)
C11C C11D H11D 120.0(4)
C11E C11D H11D 120.0(4)
C11D C11E N11 120.5(6)
C11D C11E C12A 125.3(6)
N11 C11E C12A 114.3(6)
C12E N12 C12A 124.0(5)
C12E N12 Pd1 118.3(4)
C12A N12 Pd1 117.4(4)
N12 C12A C12B 117.7(6)
N12 C12A C11E 114.1(5)
C12B C12A C11E 128.1(6)
C12C C12B C12A 117.7(6)
C12C C12B H12B 121.2(4)
C12A C12B H12B 121.2(4)
C12D C12C C12B 122.7(7)
C12D C12C H12C 118.6(5)
C12B C12C H12C 118.6(4)
C12C C12D C12E 118.1(7)
C12C C12D H12D 120.9(5)
C12E C12D H12D 120.9(4)
N12 C12E C12D 119.8(6)
N12 C12E C13A 113.0(6)
C12D C12E C13A 127.2(6)
C13E N13 C13A 118.2(6)
C13E N13 Pd1 127.7(5)
C13A N13 Pd1 114.1(4)
C13B C13A N13 121.7(6)
C13B C13A C12E 124.4(6)
N13 C13A C12E 113.9(6)
C13A C13B C13C 119.8(7)
C13A C13B H13B 120.1(4)
C13C C13B H13B 120.1(5)
C13D C13C C13B 118.2(8)
C13D C13C H13C 120.9(5)
C13B C13C H13C 120.9(5)
C13C C13D C13E 121.4(7)
C13C C13D H13D 119.3(5)
C13E C13D H13D 119.3(4)
N13 C13E C13D 120.6(7)
N13 C13E H13E 119.7(4)
C13D C13E H13E 119.7(4)
C21A N21 C21E 119.7(7)
C21A N21 Pd2 127.7(5)
C21E N21 Pd2 112.6(5)
N21 C21A C21B 121.6(8)
N21 C21A H21A 119.2(5)
C21B C21A H21A 119.2(6)
C21C C21B C21A 119.5(9)
C21C C21B H21B 120.2(7)
C21A C21B H21B 120.3(6)
C21B C21C C21D 119.6(10)
C21B C21C H21C 120.2(7)
C21D C21C H21C 120.2(6)
C21C C21D C21E 120.7(9)
C21C C21D H21D 119.6(6)
C21E C21D H21D 119.7(5)
N21 C21E C21D 118.8(8)
N21 C21E C22A 114.7(7)
C21D C21E C22A 126.5(8)
C22A N22 C22E 124.4(7)
C22A N22 Pd2 118.1(5)
C22E N22 Pd2 117.3(5)
N22 C22A C22B 118.6(8)
N22 C22A C21E 113.5(6)
C22B C22A C21E 127.9(8)
C22C C22B C22A 118.2(9)
C22C C22B H22B 120.9(6)
C22A C22B H22B 120.9(6)
C22B C22C C22D 122.4(9)
C22B C22C H22C 118.8(6)
C22D C22C H22C 118.8(6)
C22C C22D C22E 117.2(10)
C22C C22D H22D 121.4(6)
C22E C22D H22D 121.4(6)
N22 C22E C22D 119.1(9)
N22 C22E C23A 113.9(7)
C22D C22E C23A 127.0(9)
C23E N23 C23A 119.3(8)
C23E N23 Pd2 127.0(6)
C23A N23 Pd2 113.7(6)
N23 C23A C23B 120.8(9)
N23 C23A C22E 114.2(8)
C23B C23A C22E 125.0(9)
C23C C23B C23A 120.8(11)
C23C C23B H23B 119.6(8)
C23A C23B H23B 119.6(7)
C23B C23C C23D 118.9(12)
C23B C23C H23C 120.5(8)
C23D C23C H23C 120.5(8)
C23C C23D C23E 118.3(11)
C23C C23D H23D 120.9(8)
C23E C23D H23D 120.8(7)
N23 C23E C23D 121.9(9)
N23 C23E H23E 119.0(5)
C23D C23E H23E 119.1(7)
O14 Cl1 O12 122.3(6)
O14 Cl1 O11 110.1(5)
O12 Cl1 O11 112.1(5)
O14 Cl1 O13 101.4(6)
O12 Cl1 O13 102.6(5)
O11 Cl1 O13 106.1(5)
O24A Cl2 O22A 142.0(10)
O24A Cl2 O22 122.9(11)
O22A Cl2 O22 37.6(9)
O24A Cl2 O21 99.0(8)
O22A Cl2 O21 118.4(9)
O22 Cl2 O21 126.1(9)
O24A Cl2 O23 49.6(8)
O22A Cl2 O23 105.0(10)
O22 Cl2 O23 119.4(10)
O21 Cl2 O23 113.3(8)
O24A Cl2 O23A 108.4(10)
O22A Cl2 O23A 68.2(8)
O22 Cl2 O23A 105.2(9)
O21 Cl2 O23A 89.7(8)
O23 Cl2 O23A 61.8(8)
O24A Cl2 O21A 114.7(12)
O22A Cl2 O21A 100.6(12)
O22 Cl2 O21A 93.0(13)
O21 Cl2 O21A 35.0(10)
O23 Cl2 O21A 147.6(13)
O23A Cl2 O21A 111.7(12)
O24A Cl2 O24 58.5(8)
O22A Cl2 O24 108.7(10)
O22 Cl2 O24 72.3(9)
O21 Cl2 O24 111.2(8)
O23 Cl2 O24 98.0(10)
O23A Cl2 O24 156.2(9)
O21A Cl2 O24 92.2(12)
O21A O21 Cl2 77.2(21)
O21 O21A Cl2 67.8(20)
O22 O22A Cl2 71.7(18)
O22 O22A O23A 129.6(23)
Cl2 O22A O23A 58.9(9)
Cl2 O23A O23 58.1(9)
Cl2 O23A O22A 52.9(8)
O23 O23A O22A 92.3(13)
O22A O22 Cl2 70.7(18)
O22A O22 O24 125.1(24)
Cl2 O22 O24 56.2(9)
O24A O23 Cl2 60.9(12)
O24A O23 O23A 117.4(18)
Cl2 O23 O23A 60.1(10)
O24A O24 Cl2 56.4(10)
O24A O24 O22 102.5(15)
Cl2 O24 O22 51.5(8)
O23 O24A O24 118.6(18)
O23 O24A Cl2 69.5(13)
O24 O24A Cl2 65.1(11)
O32A Cl3 O34A 106.1(25)
O32A Cl3 O31 123.1(16)
O34A Cl3 O31 95.9(13)
O34 Cl3 O31 119.1(10)
O34 Cl3 O33 107.8(8)
O31 Cl3 O33 113.4(6)
O32A Cl3 O33A 125.2(19)
O34A Cl3 O33A 106.0(16)
O31 Cl3 O33A 96.2(9)
O34 Cl3 O32 111.4(10)
O31 Cl3 O32 99.6(8)
O33 Cl3 O32 104.2(8)

loop_
_geom_bond_atom_site_label_1
_geom_bond_atom_site_label_2
_geom_bond_distance
Pd1 N12 1.951(5)
Pd1 N13 2.024(5)
Pd1 N11 2.033(5)
Pd1 N3 2.059(5)
Pd1 Pd2 3.0431(11)
Pd2 N22 1.928(6)
Pd2 N4 1.996(6)
Pd2 N23 2.005(7)
Pd2 N21 2.014(6)
N1 C6 1.348(8)
N1 C2 1.395(7)
N1 C1 1.448(8)
C1 H1A 0.96
C1 H1B 0.96
C1 H1C 0.96
C2 O2 1.225(7)
C2 N3 1.352(8)
N3 C4 1.362(8)
C4 N4 1.308(8)
C4 C5 1.455(8)
N4 H4 0.81(6)
C5 C6 1.301(9)
C5 H5 0.93
C6 H6 0.93
N11 C11A 1.342(8)
N11 C11E 1.384(7)
C11A C11B 1.383(9)
C11A H11A 0.93
C11B C11C 1.390(8)
C11B H11B 0.93
C11C C11D 1.369(9)
C11C H11C 0.93
C11D C11E 1.376(8)
C11D H11D 0.93
C11E C12A 1.462(9)
N12 C12E 1.330(7)
N12 C12A 1.345(7)
C12A C12B 1.425(8)
C12B C12C 1.370(9)
C12B H12B 0.93
C12C C12D 1.363(9)
C12C H12C 0.93
C12D C12E 1.383(8)
C12D H12D 0.93
C12E C13A 1.491(8)
N13 C13E 1.361(7)
N13 C13A 1.364(7)
C13A C13B 1.368(9)
C13B C13C 1.380(9)
C13B H13B 0.93
C13C C13D 1.361(9)
C13C H13C 0.93
C13D C13E 1.367(9)
C13D H13D 0.93
C13E H13E 0.93
N21 C21A 1.334(9)
N21 C21E 1.371(8)
C21A C21B 1.370(11)
C21A H21A 0.93
C21B C21C 1.352(12)
C21B H21B 0.93
C21C C21D 1.357(12)
C21C H21C 0.93
C21D C21E 1.382(11)
C21D H21D 0.93
C21E C22A 1.458(10)
N22 C22A 1.324(8)
N22 C22E 1.329(9)
C22A C22B 1.404(10)
C22B C22C 1.355(13)
C22B H22B 0.93
C22C C22D 1.384(13)
C22C H22C 0.93
C22D C22E 1.400(11)
C22D H22D 0.93
C22E C23A 1.456(10)
N23 C23E 1.312(9)
N23 C23A 1.347(9)
C23A C23B 1.381(12)
C23B C23C 1.342(14)
C23B H23B 0.93
C23C C23D 1.379(14)
C23C H23C 0.93
C23D C23E 1.409(13)
C23D H23D 0.93
C23E H23E 0.93
Cl1 O14 1.321(7)
Cl1 O12 1.370(7)
Cl1 O11 1.421(7)
Cl1 O13 1.547(7)
Cl2 O24A 1.36(2)
Cl2 O22A 1.38(2)
Cl2 O22 1.39(2)
Cl2 O21 1.431(12)
Cl2 O23 1.45(2)
Cl2 O23A 1.49(2)
Cl2 O21A 1.51(3)
Cl2 O24 1.48(2)
O21 O21A 0.89(3)
O22A O22 0.89(2)
O22A O23A 1.61(2)
O23A O23 1.51(2)
O22 O24 1.70(2)
O23 O24A 1.18(2)
O24 O24A 1.39(2)
Cl3 O32A 1.30(5)
Cl3 O34A 1.36(4)
Cl3 O34 1.41(2)
Cl3 O31 1.427(7)
Cl3 O33 1.436(9)
Cl3 O33A 1.44(2)
Cl3 O32 1.467(13)

loop_
_geom_torsion_atom_site_label_1
_geom_torsion_atom_site_label_2
_geom_torsion_atom_site_label_3
_geom_torsion_atom_site_label_4
_geom_torsion
N12 Pd1 Pd2 N22 -16.4(3)
N13 Pd1 Pd2 N22 -97.8(2)
N11 Pd1 Pd2 N22 63.7(2)
N3 Pd1 Pd2 N22 166.0(2)
N12 Pd1 Pd2 N4 165.1(3)
N13 Pd1 Pd2 N4 83.6(2)
N11 Pd1 Pd2 N4 -114.9(3)
N3 Pd1 Pd2 N4 -12.5(2)
N12 Pd1 Pd2 N23 63.2(2)
N13 Pd1 Pd2 N23 -18.3(2)
N11 Pd1 Pd2 N23 143.2(2)
N3 Pd1 Pd2 N23 -114.5(2)
N12 Pd1 Pd2 N21 -99.2(2)
N13 Pd1 Pd2 N21 179.4(2)
N11 Pd1 Pd2 N21 -19.1(2)
N3 Pd1 Pd2 N21 83.2(2)
C6 N1 C2 O2 176.1(6)
C1 N1 C2 O2 -3.1(10)
C6 N1 C2 N3 -4.8(9)
C1 N1 C2 N3 176.0(6)
O2 C2 N3 C4 -176.7(6)
N1 C2 N3 C4 4.2(9)
O2 C2 N3 Pd1 7.8(8)
N1 C2 N3 Pd1 -171.3(4)
N12 Pd1 N3 C2 152.9(28)
N13 Pd1 N3 C2 87.6(4)
N11 Pd1 N3 C2 -89.0(4)
Pd2 Pd1 N3 C2 -171.3(4)
N12 Pd1 N3 C4 -22.5(32)
N13 Pd1 N3 C4 -87.8(5)
N11 Pd1 N3 C4 95.6(5)
Pd2 Pd1 N3 C4 13.3(5)
C2 N3 C4 N4 179.5(6)
Pd1 N3 C4 N4 -5.7(9)
C2 N3 C4 C5 -1.4(9)
Pd1 N3 C4 C5 173.5(4)
N3 C4 N4 Pd2 -15.4(11)
C5 C4 N4 Pd2 165.5(5)
N22 Pd2 N4 C4 -43.9(99)
N23 Pd2 N4 C4 101.7(7)
N21 Pd2 N4 C4 -80.7(7)
Pd1 Pd2 N4 C4 19.0(7)
N4 C4 C5 C6 178.2(7)
N3 C4 C5 C6 -1.0(9)
C4 C5 C6 N1 0.3(10)
C2 N1 C6 C5 2.6(10)
C1 N1 C6 C5 -178.2(7)
N12 Pd1 N11 C11A -175.1(6)
N13 Pd1 N11 C11A -161.1(6)
N3 Pd1 N11 C11A 8.5(6)
Pd2 Pd1 N11 C11A 87.6(5)
N12 Pd1 N11 C11E 2.8(4)
N13 Pd1 N11 C11E 16.8(9)
N3 Pd1 N11 C11E -173.6(4)
Pd2 Pd1 N11 C11E -94.5(4)
C11E N11 C11A C11B 1.5(10)
Pd1 N11 C11A C11B 179.3(5)
N11 C11A C11B C11C 0.4(11)
C11A C11B C11C C11D -2.3(11)
C11B C11C C11D C11E 2.3(11)
C11C C11D C11E N11 -0.4(11)
C11C C11D C11E C12A -179.6(7)
C11A N11 C11E C11D -1.5(10)
Pd1 N11 C11E C11D -179.6(5)
C11A N11 C11E C12A 177.8(6)
Pd1 N11 C11E C12A -0.3(7)
N13 Pd1 N12 C12E 5.1(5)
N11 Pd1 N12 C12E -179.6(5)
N3 Pd1 N12 C12E -60.8(31)
Pd2 Pd1 N12 C12E -96.2(5)
N13 Pd1 N12 C12A 179.5(5)
N11 Pd1 N12 C12A -5.2(5)
N3 Pd1 N12 C12A 113.6(29)
Pd2 Pd1 N12 C12A 78.2(5)
C12E N12 C12A C12B 0.5(10)
Pd1 N12 C12A C12B -173.6(5)
C12E N12 C12A C11E -179.6(6)
Pd1 N12 C12A C11E 6.4(7)
C11D C11E C12A N12 175.5(7)
N11 C11E C12A N12 -3.8(8)
C11D C11E C12A C12B -4.6(11)
N11 C11E C12A C12B 176.2(6)
N12 C12A C12B C12C -0.5(10)
C11E C12A C12B C12C 179.6(7)
C12A C12B C12C C12D -0.2(11)
C12B C12C C12D C12E 0.9(11)
C12A N12 C12E C12D 0.2(10)
Pd1 N12 C12E C12D 174.2(5)
C12A N12 C12E C13A 179.0(6)
Pd1 N12 C12E C13A -7.0(7)
C12C C12D C12E N12 -0.9(10)
C12C C12D C12E C13A -179.4(7)
N12 Pd1 N13 C13E 175.8(6)
N11 Pd1 N13 C13E 161.8(6)
N3 Pd1 N13 C13E -7.9(6)
Pd2 Pd1 N13 C13E -89.8(5)
N12 Pd1 N13 C13A -1.9(4)
N11 Pd1 N13 C13A -15.9(9)
N3 Pd1 N13 C13A 174.4(4)
Pd2 Pd1 N13 C13A 92.5(4)
C13E N13 C13A C13B 1.1(10)
Pd1 N13 C13A C13B 179.0(5)
C13E N13 C13A C12E -179.1(6)
Pd1 N13 C13A C12E -1.1(7)
N12 C12E C13A C13B -175.0(7)
C12D C12E C13A C13B 3.6(11)
N12 C12E C13A N13 5.1(8)
C12D C12E C13A N13 -176.2(7)
N13 C13A C13B C13C 0.0(11)
C12E C13A C13B C13C -179.8(7)
C13A C13B C13C C13D -1.3(11)
C13B C13C C13D C13E 1.4(11)
C13A N13 C13E C13D -1.0(10)
Pd1 N13 C13E C13D -178.6(5)
C13C C13D C13E N13 -0.3(11)
N22 Pd2 N21 C21A 176.4(7)
N4 Pd2 N21 C21A -4.6(7)
N23 Pd2 N21 C21A 167.9(7)
Pd1 Pd2 N21 C21A -83.9(6)
N22 Pd2 N21 C21E -2.6(5)
N4 Pd2 N21 C21E 176.4(5)
N23 Pd2 N21 C21E -11.0(11)
Pd1 Pd2 N21 C21E 97.1(5)
C21E N21 C21A C21B -2.0(12)
Pd2 N21 C21A C21B 179.1(6)
N21 C21A C21B C21C 0.1(14)
C21A C21B C21C C21D 1.8(15)
C21B C21C C21D C21E -1.9(15)
C21A N21 C21E C21D 1.9(11)
Pd2 N21 C21E C21D -179.1(6)
C21A N21 C21E C22A -177.9(7)
Pd2 N21 C21E C22A 1.2(8)
C21C C21D C21E N21 0.1(13)
C21C C21D C21E C22A 179.8(8)
N4 Pd2 N22 C22A -33.0(98)
N23 Pd2 N22 C22A -178.8(6)
N21 Pd2 N22 C22A 3.9(5)
Pd1 Pd2 N22 C22A -95.6(5)
N4 Pd2 N22 C22E 143.0(94)
N23 Pd2 N22 C22E -2.7(5)
N21 Pd2 N22 C22E 180.0(6)
Pd1 Pd2 N22 C22E 80.4(5)
C22E N22 C22A C22B 2.8(11)
Pd2 N22 C22A C22B 178.5(5)
C22E N22 C22A C21E 180.0(7)
Pd2 N22 C22A C21E -4.3(8)
N21 C21E C22A N22 1.9(9)
C21D C21E C22A N22 -177.9(8)
N21 C21E C22A C22B 178.7(7)
C21D C21E C22A C22B -1.0(13)
N22 C22A C22B C22C -1.0(12)
C21E C22A C22B C22C -177.7(8)
C22A C22B C22C C22D 0.2(15)
C22B C22C C22D C22E -0.8(15)
C22A N22 C22E C22D -3.5(11)
Pd2 N22 C22E C22D -179.3(6)
C22A N22 C22E C23A 178.4(7)
Pd2 N22 C22E C23A 2.7(9)
C22C C22D C22E N22 2.4(12)
C22C C22D C22E C23A -179.9(8)
N22 Pd2 N23 C23E -178.4(7)
N4 Pd2 N23 C23E 2.5(7)
N21 Pd2 N23 C23E -170.0(7)
Pd1 Pd2 N23 C23E 79.4(6)
N22 Pd2 N23 C23A 2.3(5)
N4 Pd2 N23 C23A -176.8(5)
N21 Pd2 N23 C23A 10.7(11)
Pd1 Pd2 N23 C23A -99.9(5)
C23E N23 C23A C23B -1.2(12)
Pd2 N23 C23A C23B 178.2(6)
C23E N23 C23A C22E 179.1(7)
Pd2 N23 C23A C22E -1.5(8)
N22 C22E C23A N23 -0.7(10)
C22D C22E C23A N23 -178.5(8)
N22 C22E C23A C23B 179.6(8)
C22D C22E C23A C23B 1.8(13)
N23 C23A C23B C23C -0.1(14)
C22E C23A C23B C23C 179.6(9)
C23A C23B C23C C23D -0.1(17)
C23B C23C C23D C23E 1.5(16)
C23A N23 C23E C23D 2.7(12)
Pd2 N23 C23E C23D -176.6(6)
C23C C23D C23E N23 -2.9(14)
O24A Cl2 O21 O21A -120.7(22)
O22A Cl2 O21 O21A 65.9(23)
O22 Cl2 O21 O21A 22.0(24)
O23 Cl2 O21 O21A -170.4(21)
O23A Cl2 O21 O21A 130.7(21)
O21A Cl2 O21 O21A 0.000(12)
O24 Cl2 O21 O21A -61.1(22)
Cl2 O21 O21A Cl2 0.000(7)
O24A Cl2 O21A O21 69.2(22)
O22A Cl2 O21A O21 -125.2(19)
O22 Cl2 O21A O21 -162.4(19)
O21 Cl2 O21A O21 0.000(13)
O23 Cl2 O21A O21 16.6(36)
O23A Cl2 O21A O21 -54.7(21)
O24 Cl2 O21A O21 125.2(19)
O24A Cl2 O22A O22 77.4(26)
O22 Cl2 O22A O22 0.000(8)
O21 Cl2 O22A O22 -113.2(18)
O23 Cl2 O22A O22 119.0(19)
O23A Cl2 O22A O22 169.7(22)
O21A Cl2 O22A O22 -81.0(21)
O24 Cl2 O22A O22 14.9(21)
O24A Cl2 O22A O23A -92.3(19)
O22 Cl2 O22A O23A -169.7(22)
O21 Cl2 O22A O23A 77.0(11)
O23 Cl2 O22A O23A -50.7(10)
O23A Cl2 O22A O23A 0.000(7)
O21A Cl2 O22A O23A 109.2(13)
O24 Cl2 O22A O23A -154.8(10)
O24A Cl2 O23A O23 17.5(12)
O22A Cl2 O23A O23 -122.1(12)
O22 Cl2 O23A O23 -115.6(11)
O21 Cl2 O23A O23 116.9(9)
O23 Cl2 O23A O23 0.0
O21A Cl2 O23A O23 144.8(14)
O24 Cl2 O23A O23 -35.0(23)
O24A Cl2 O23A O22A 139.6(11)
O22A Cl2 O23A O22A 0.000(7)
O22 Cl2 O23A O22A 6.5(14)
O21 Cl2 O23A O22A -121.0(10)
O23 Cl2 O23A O22A 122.1(12)
O21A Cl2 O23A O22A -93.1(14)
O24 Cl2 O23A O22A 87.1(22)
O22 O22A O23A Cl2 -12.7(27)
Cl2 O22A O23A Cl2 0.000(9)
O22 O22A O23A O23 33.4(32)
Cl2 O22A O23A O23 46.0(9)
Cl2 O22A O22 Cl2 0.000(6)
O23A O22A O22 Cl2 11.4(24)
Cl2 O22A O22 O24 -15.1(21)
O23A O22A O22 O24 -3.7(43)
O24A Cl2 O22 O22A -134.4(19)
O22A Cl2 O22 O22A 0.000(8)
O21 Cl2 O22 O22A 91.1(19)
O23 Cl2 O22 O22A -75.8(21)
O23A Cl2 O22 O22A -9.9(21)
O21A Cl2 O22 O22A 103.5(21)
O24 Cl2 O22 O22A -165.2(21)
O24A Cl2 O22 O24 30.8(13)
O22A Cl2 O22 O24 165.2(21)
O21 Cl2 O22 O24 -103.7(11)
O23 Cl2 O22 O24 89.3(12)
O23A Cl2 O22 O24 155.3(10)
O21A Cl2 O22 O24 -91.3(12)
O24 Cl2 O22 O24 0.000(5)
O24A Cl2 O23 O24A 0.000(4)
O22A Cl2 O23 O24A -147.5(13)
O22 Cl2 O23 O24A -109.8(14)
O21 Cl2 O23 O24A 81.7(13)
O23A Cl2 O23 O24A 158.0(16)
O21A Cl2 O23 O24A 71.5(26)
O24 Cl2 O23 O24A -35.6(13)
O24A Cl2 O23 O23A -158.0(16)
O22A Cl2 O23 O23A 54.5(11)
O22 Cl2 O23 O23A 92.3(12)
O21 Cl2 O23 O23A -76.2(10)
O23A Cl2 O23 O23A 0.000(1)
O21A Cl2 O23 O23A -86.5(24)
O24 Cl2 O23 O23A 166.5(9)
Cl2 O23A O23 O24A -21.7(15)
O22A O23A O23 O24A -64.3(19)
Cl2 O23A O23 Cl2 0.0
O22A O23A O23 Cl2 -42.6(9)
O24A Cl2 O24 O24A 0.000(4)
O22A Cl2 O24 O24A 140.2(12)
O22 Cl2 O24 O24A 149.7(13)
O21 Cl2 O24 O24A -87.7(11)
O23 Cl2 O24 O24A 31.3(11)
O23A Cl2 O24 O24A 62.0(23)
O21A Cl2 O24 O24A -117.8(13)
O24A Cl2 O24 O22 -149.7(13)
O22A Cl2 O24 O22 -9.5(13)
O22 Cl2 O24 O22 0.000(5)
O21 Cl2 O24 O22 122.7(10)
O23 Cl2 O24 O22 -118.4(10)
O23A Cl2 O24 O22 -87.7(22)
O21A Cl2 O24 O22 92.5(13)
O22A O22 O24 O24A -8.3(31)
Cl2 O22 O24 O24A -25.5(11)
O22A O22 O24 Cl2 17.2(24)
Cl2 O22 O24 Cl2 0.000(7)
Cl2 O23 O24A O24 44.3(16)
O23A O23 O24A O24 65.8(25)
Cl2 O23 O24A Cl2 0.000(3)
O23A O23 O24A Cl2 21.5(15)
Cl2 O24 O24A O23 -46.1(17)
O22 O24 O24A O23 -22.3(23)
Cl2 O24 O24A Cl2 0.000(3)
O22 O24 O24A Cl2 23.8(10)
O22A Cl2 O24A O23 57.5(22)
O22 Cl2 O24A O23 102.6(15)
O21 Cl2 O24A O23 -113.1(12)
O23 Cl2 O24A O23 0.000(3)
O23A Cl2 O24A O23 -20.4(14)
O21A Cl2 O24A O23 -146.0(16)
O24 Cl2 O24A O23 137.5(16)
O22A Cl2 O24A O24 -80.0(20)
O22 Cl2 O24A O24 -34.9(14)
O21 Cl2 O24A O24 109.4(10)
O23 Cl2 O24A O24 -137.5(16)
O23A Cl2 O24A O24 -157.9(10)
O21A Cl2 O24A O24 76.5(15)
O24 Cl2 O24A O24 0.000(3)
